data_9017354
loop_
_publ_author_name
'Kobsch, A.'
'Downs, R. T.'
'Domanik, K. J.'

_publ_section_title
;
 Redetermination of metarossite, CaV5+2O6*2H2O
;
_journal_name_full 'Acta Crystallographica, Section E'
_journal_page_first 1280
_journal_page_last 1284
_journal_volume 72
_journal_year 2016
_chemical_compound_source 'Blue Cap mine, San Juan County, Utah, USA'
_chemical_formula_sum 'Ca0.968 H4 O8 V1.885'
_chemical_name_mineral Metarossite
_space_group_IT_number 2
_space_group_name_Hall '-P 1'
_space_group_name_H-M_alt 'P -1'
_symmetry_space_group_name_H-M 'P -1'
_cell_angle_alpha 93.166
_cell_angle_beta 96.548
_cell_angle_gamma 105.883
_cell_formula_units_Z 2
_cell_length_a 6.2059
_cell_length_b 7.0635
_cell_length_c 7.7516
_cell_volume 323.359
_database_code_amcsd 0020635
_exptl_crystal_density_diffrn 2.741
_cod_data_source_file inputs/fixed/downloads/12/12215.cif
_cod_data_source_block 12215
_cod_original_formula_sum 'Ca.968 V1.885 O8 H4'
_cod_database_code 9017354

loop_
_space_group_symop_operation_xyz
x,y,z
-x,-y,-z

loop_
_atom_site_aniso_label
_atom_site_aniso_U_11
_atom_site_aniso_U_22
_atom_site_aniso_U_33
_atom_site_aniso_U_12
_atom_site_aniso_U_13
_atom_site_aniso_U_23
Ca 0.01257 0.01497 0.01215 0.00252 0.00183 0.00180
V1 0.01314 0.00689 0.00852 0.00176 0.00029 0.00008
V2 0.01155 0.00736 0.00783 0.00227 -0.00091 -0.00009
O1 0.02508 0.01093 0.01229 0.00370 -0.00027 0.00015
O2 0.01503 0.01121 0.01325 0.00425 -0.00018 -0.00021
OW3 0.02640 0.02282 0.02687 0.00343 0.00125 0.00288
O4 0.01625 0.01835 0.01913 0.00331 -0.00053 0.00142
O5 0.02485 0.01575 0.02663 0.00318 -0.00760 0.00017
O6 0.03907 0.01751 0.02313 0.00431 0.01535 0.00022
O7 0.02204 0.01948 0.01457 0.00689 0.00091 0.00193
OW8 0.02250 0.01544 0.01564 0.00165 -0.00088 0.00082

loop_
_atom_site_label
_atom_site_fract_x
_atom_site_fract_y
_atom_site_fract_z
_atom_site_occupancy
_atom_site_U_iso_or_equiv
_atom_site_type_symbol
_atom_site_attached_hydrogens
Ca 0.76198 0.46290 0.14941 0.96800 0.01347 Ca 0
V1 0.44830 0.10219 0.33436 0.94200 0.00985 V 0
V2 0.37324 0.58262 0.34627 0.94300 0.00920 V 0
O1 0.40476 0.84797 0.41681 1.00000 0.01664 O 0
O2 0.52482 0.38667 0.38662 1.00000 0.01327 O 0
OW3 0.85213 0.76371 0.36687 1.00000 0.02623 O 0
O4 0.10320 0.47262 0.33287 1.00000 0.01847 O 0
O5 0.18964 0.06833 0.23183 1.00000 0.02388 O 0
O6 0.62123 0.11132 0.19093 1.00000 0.02646 O 0
O7 0.43045 0.59975 0.14080 1.00000 0.01860 O 0
OW8 0.00442 0.72245 0.00603 1.00000 0.01890 O 0
H1 0.94305 0.74965 0.45527 1.00000 0.04000 H 0
H2 0.91127 0.88151 0.32691 1.00000 0.04000 H 0
H3 0.07556 0.81965 0.07351 1.00000 0.04000 H 0
H4 -0.06818 0.77591 -0.08228 1.00000 0.04000 H 0

loop_
_cod_changelog_entry_id
_cod_changelog_entry_author
_cod_changelog_entry_date
_cod_changelog_entry_text
1
;cod-tools version 3.8.0
Id: cif_guess_AMCSD_atom_types 9574 2023-05-10 09:00:05Z saulius
;
2023-05-10T18:58:09+03:00
;Derived atom types and hydrogen counts
from atom names that follow the AMCSD naming convention
(Wat == water, O-H == hydroxyl).
;

loop_
_cod_related_entry_id
_cod_related_entry_database
_cod_related_entry_code
1 AMCSD 0020635
